data_1504435
loop_
_publ_author_name
'Huang, Xiaonan'
'Du, Fusheng'
'Liang, Dehai'
'Lin, Shrong-Shi'
'Li, Zichen'

_publ_section_title
;
 Stereochemical Effect ofTrans/CisIsomers on the Aqueous Solution
 Properties of Acid-Labile Thermoresponsive Polymers
;
_journal_issue 14
_journal_name_full Macromolecules
_journal_page_first 5433
_journal_paper_doi 10.1021/ma800783v
_journal_volume 41
_journal_year 2008
_chemical_formula_sum 'C10 H17 N O4'
_chemical_formula_weight 215.25
_chemical_name_systematic
; 
 ? 
;
_space_group_IT_number 14
_symmetry_cell_setting monoclinic
_symmetry_space_group_name_Hall '-P 2ybc'
_symmetry_space_group_name_H-M 'P 1 21/c 1'
_atom_sites_solution_hydrogens geom
_atom_sites_solution_primary direct
_atom_sites_solution_secondary difmap
_audit_creation_method SHELXL-97
_cell_angle_alpha 90.00
_cell_angle_beta 107.0324(11)
_cell_angle_gamma 90.00
_cell_formula_units_Z 8
_cell_length_a 23.3691(9)
_cell_length_b 5.6401(2)
_cell_length_c 19.1585(6)
_cell_measurement_reflns_used 15313
_cell_measurement_temperature 293(2)
_cell_measurement_theta_max 24.11
_cell_measurement_theta_min 3.395
_cell_volume 2414.41(15)
_computing_cell_refinement 'HKL Scalepack (Otwinowski & Minor, 1997)'
_computing_data_collection 'KappaCCD (Nonius B. V., 1998)'
_computing_data_reduction 'HKL Denzo (Otwinowski & Minor, 1997) & maXus (Mackay et al., 1998)'
_computing_molecular_graphics 'Bruker SHELXTL V5.1 (Sheldrick, 1998)'
_computing_publication_material 'SHELXL-97 (Sheldrick, 1997)'
_computing_structure_refinement 'SHELXL-97 (Sheldrick, 1997)'
_computing_structure_solution 'SHELXS-97 (Sheldrick, 1997)'
_diffrn_ambient_temperature 293(2)
_diffrn_detector_area_resol_mean 9
_diffrn_measured_fraction_theta_full 0.980
_diffrn_measured_fraction_theta_max 0.980
_diffrn_measurement_device_type 'NONIUS KappaCCD'
_diffrn_measurement_method CCD
_diffrn_radiation_monochromator graphite
_diffrn_radiation_source 'fine-focus sealed tube'
_diffrn_radiation_type MoK\a
_diffrn_radiation_wavelength 0.71073
_diffrn_reflns_av_R_equivalents 0.0810
_diffrn_reflns_av_sigmaI/netI 0.0887
_diffrn_reflns_limit_h_max 26
_diffrn_reflns_limit_h_min -26
_diffrn_reflns_limit_k_max 6
_diffrn_reflns_limit_k_min -6
_diffrn_reflns_limit_l_max 21
_diffrn_reflns_limit_l_min -22
_diffrn_reflns_number 15313
_diffrn_reflns_theta_full 24.11
_diffrn_reflns_theta_max 24.11
_diffrn_reflns_theta_min 3.65
_diffrn_standards_decay_% none
_exptl_absorpt_coefficient_mu 0.091
_exptl_absorpt_correction_T_max 1.001
_exptl_absorpt_correction_T_min 0.654
_exptl_absorpt_correction_type multi-scan
_exptl_absorpt_process_details
;
multi-scan from symmetry-related measurements 
 Sortav (Blessing 1995, 1997)
;
_exptl_crystal_colour colorless
_exptl_crystal_density_diffrn 1.184
_exptl_crystal_density_method 'not measured'
_exptl_crystal_description plate
_exptl_crystal_F_000 928
_exptl_crystal_size_max 0.56
_exptl_crystal_size_mid 0.54
_exptl_crystal_size_min 0.28
_refine_diff_density_max 0.461
_refine_diff_density_min -0.267
_refine_diff_density_rms 0.044
_refine_ls_extinction_coef 0.0035(19)
_refine_ls_extinction_expression Fc^*^=kFc[1+0.001xFc^2^\l^3^/sin(2\q)]^-1/4^
_refine_ls_extinction_method SHELXL
_refine_ls_goodness_of_fit_ref 0.960
_refine_ls_hydrogen_treatment constr
_refine_ls_matrix_type full
_refine_ls_number_parameters 272
_refine_ls_number_reflns 3761
_refine_ls_number_restraints 0
_refine_ls_restrained_S_all 0.960
_refine_ls_R_factor_all 0.1720
_refine_ls_R_factor_gt 0.0733
_refine_ls_shift/su_max 0.000
_refine_ls_shift/su_mean 0.000
_refine_ls_structure_factor_coef Fsqd
_refine_ls_weighting_details 'calc w=1/[\s^2^(Fo^2^)+(0.1398P)^2^+0.0000P] where P=(Fo^2^+2Fc^2^)/3'
_refine_ls_weighting_scheme calc
_refine_ls_wR_factor_gt 0.2040
_refine_ls_wR_factor_ref 0.2499
_reflns_number_gt 1616
_reflns_number_total 3761
_reflns_threshold_expression >2sigma(I)
_cod_data_source_file ma800783v-file003.cif
_cod_data_source_block 07jun23a
_cod_depositor_comments
;
The following automatic conversions were performed:

'_symmetry_cell_setting' value 'Monoclinic' changed to 'monoclinic'
according to /home/saulius/struct/CIF-dictionaries/cif_core.dic
dictionary named 'cif_core.dic' version 2.4.1 from 2010-06-29.

Automatic conversion script
Id: cif_fix_values 1715 2011-07-08 13:25:40Z adriana 
;
_cod_original_sg_symbol_H-M 'P 2(1)/c'
_cod_database_code 1504435

loop_
_symmetry_equiv_pos_as_xyz
'x, y, z'
'-x, y+1/2, -z+1/2'
'-x, -y, -z'
'x, -y-1/2, z-1/2'

loop_
_atom_site_label
_atom_site_type_symbol
_atom_site_fract_x
_atom_site_fract_y
_atom_site_fract_z
_atom_site_U_iso_or_equiv
_atom_site_adp_type
_atom_site_occupancy
_atom_site_symmetry_multiplicity
_atom_site_calc_flag
_atom_site_refinement_flags
O1 O 0.06119(12) 0.2699(5) 0.31342(16) 0.0856(10) Uani 1 1 d .
O2 O 0.10640(15) 0.6002(5) 0.27895(16) 0.0923(10) Uani 1 1 d .
O3 O 0.05517(13) 0.6385(5) 0.36049(17) 0.0771(9) Uani 1 1 d .
O4 O 0.25599(12) 0.0070(5) 0.30624(17) 0.0847(10) Uani 1 1 d .
O5 O 0.41469(16) 0.3262(8) 0.1707(2) 0.1162(13) Uani 1 1 d .
O6 O 0.37215(19) 0.5859(6) 0.2340(2) 0.1154(13) Uani 1 1 d .
O7 O 0.44600(17) 0.3147(8) 0.2914(2) 0.1251(14) Uani 1 1 d .
O8 O 0.23409(15) 0.0890(6) 0.03398(16) 0.0976(11) Uani 1 1 d .
N1 N 0.22459(15) 0.2063(6) 0.38896(16) 0.0707(11) Uani 1 1 d .
H1 H 0.2331 0.2522 0.4336 0.085 Uiso 1 1 calc R
N2 N 0.26157(15) 0.1162(6) 0.15666(17) 0.0718(10) Uani 1 1 d .
H2 H 0.2544 0.0716 0.1962 0.086 Uiso 1 1 calc R
C1 C 0.0584(2) 0.5133(8) 0.2999(3) 0.0748(13) Uani 1 1 d .
H1A H 0.0218 0.5452 0.2603 0.090 Uiso 1 1 calc R
C2 C 0.11613(18) 0.1978(7) 0.3651(2) 0.0780(14) Uani 1 1 d .
H2A H 0.1168 0.0268 0.3706 0.094 Uiso 1 1 calc R
H2B H 0.1196 0.2688 0.4123 0.094 Uiso 1 1 calc R
C3 C 0.16307(19) 0.5372(8) 0.3273(2) 0.0789(13) Uani 1 1 d .
H3A H 0.1686 0.6155 0.3739 0.095 Uiso 1 1 calc R
H3B H 0.1945 0.5900 0.3073 0.095 Uiso 1 1 calc R
C4 C 0.16720(18) 0.2760(8) 0.3383(2) 0.0704(13) Uani 1 1 d .
H4 H 0.1632 0.2001 0.2911 0.084 Uiso 1 1 calc R
C5 C 0.26432(18) 0.0744(7) 0.3688(2) 0.0622(11) Uani 1 1 d .
C6 C 0.3201(2) 0.0049(10) 0.4256(3) 0.0925(16) Uani 1 1 d .
C7 C 0.3451(3) 0.131(2) 0.4821(4) 0.289(8) Uani 1 1 d .
H7A H 0.3828 0.0896 0.5122 0.346 Uiso 1 1 calc R
H7B H 0.3256 0.2633 0.4929 0.346 Uiso 1 1 calc R
C8 C 0.3497(4) -0.190(2) 0.4106(6) 0.364(10) Uani 1 1 d .
H8A H 0.3246 -0.2713 0.3687 0.546 Uiso 1 1 calc R
H8B H 0.3594 -0.2952 0.4518 0.546 Uiso 1 1 calc R
H8C H 0.3858 -0.1404 0.4007 0.546 Uiso 1 1 calc R
C9 C 0.0013(3) 0.5921(10) 0.3790(3) 0.1127(18) Uani 1 1 d .
H9A H 0.0060 0.4483 0.4079 0.135 Uiso 1 1 calc R
H9B H -0.0314 0.5677 0.3347 0.135 Uiso 1 1 calc R
C10 C -0.0131(3) 0.7877(13) 0.4199(4) 0.166(3) Uani 1 1 d .
H10A H -0.0495 0.7536 0.4314 0.249 Uiso 1 1 calc R
H10B H -0.0180 0.9298 0.3912 0.249 Uiso 1 1 calc R
H10C H 0.0188 0.8094 0.4643 0.249 Uiso 1 1 calc R
C11 C 0.4226(3) 0.4649(12) 0.2314(4) 0.111(2) Uani 1 1 d .
H11 H 0.4534 0.5828 0.2312 0.133 Uiso 1 1 calc R
C12 C 0.3671(2) 0.1558(9) 0.1636(3) 0.0933(15) Uani 1 1 d .
H12A H 0.3775 0.0472 0.2046 0.112 Uiso 1 1 calc R
H12B H 0.3614 0.0646 0.1192 0.112 Uiso 1 1 calc R
C13 C 0.3216(2) 0.4346(8) 0.2297(3) 0.1025(17) Uani 1 1 d .
H13A H 0.2867 0.5300 0.2280 0.123 Uiso 1 1 calc R
H13B H 0.3300 0.3332 0.2724 0.123 Uiso 1 1 calc R
C14 C 0.3099(2) 0.2853(8) 0.1614(2) 0.0792(14) Uani 1 1 d .
H14 H 0.2987 0.3893 0.1185 0.095 Uiso 1 1 calc R
C15 C 0.22824(19) 0.0288(7) 0.0929(3) 0.0684(12) Uani 1 1 d .
C16 C 0.18193(19) -0.1545(8) 0.0958(2) 0.0683(12) Uani 1 1 d .
C17 C 0.1565(2) -0.1612(12) 0.1484(3) 0.127(2) Uani 1 1 d .
H17A H 0.1278 -0.2759 0.1479 0.152 Uiso 1 1 calc R
H17B H 0.1672 -0.0513 0.1862 0.152 Uiso 1 1 calc R
C18 C 0.1666(3) -0.3241(10) 0.0350(3) 0.118(2) Uani 1 1 d .
H18A H 0.1900 -0.2907 0.0025 0.177 Uiso 1 1 calc R
H18B H 0.1248 -0.3101 0.0090 0.177 Uiso 1 1 calc R
H18C H 0.1749 -0.4823 0.0537 0.177 Uiso 1 1 calc R
C19 C 0.4697(3) 0.4224(14) 0.3593(4) 0.160(3) Uani 1 1 d .
H19A H 0.4373 0.4926 0.3744 0.192 Uiso 1 1 calc R
H19B H 0.4963 0.5494 0.3545 0.192 Uiso 1 1 calc R
C20 C 0.5018(4) 0.263(2) 0.4146(4) 0.234(5) Uani 1 1 d .
H20A H 0.5175 0.3483 0.4596 0.350 Uiso 1 1 calc R
H20B H 0.5341 0.1937 0.4004 0.350 Uiso 1 1 calc R
H20C H 0.4753 0.1407 0.4212 0.350 Uiso 1 1 calc R

loop_
_atom_site_aniso_label
_atom_site_aniso_U_11
_atom_site_aniso_U_22
_atom_site_aniso_U_33
_atom_site_aniso_U_23
_atom_site_aniso_U_13
_atom_site_aniso_U_12
O1 0.060(2) 0.056(2) 0.113(2) -0.0075(16) -0.0181(17) 0.0060(14)
O2 0.080(2) 0.113(3) 0.085(2) 0.0381(18) 0.0263(19) 0.028(2)
O3 0.069(2) 0.0687(19) 0.098(2) -0.0045(17) 0.0317(18) 0.0007(15)
O4 0.072(2) 0.124(3) 0.0593(19) -0.0179(18) 0.0206(16) 0.0038(18)
O5 0.083(3) 0.152(3) 0.108(3) 0.016(3) 0.020(2) -0.030(2)
O6 0.096(3) 0.076(2) 0.159(4) -0.005(2) 0.013(3) -0.024(2)
O7 0.106(3) 0.154(3) 0.096(3) 0.006(3) 0.000(2) -0.029(3)
O8 0.103(3) 0.130(3) 0.0541(19) 0.0209(19) 0.0143(17) -0.027(2)
N1 0.064(2) 0.098(3) 0.0439(19) -0.0154(18) 0.0058(18) 0.022(2)
N2 0.067(2) 0.090(3) 0.053(2) 0.0040(19) 0.0098(19) -0.012(2)
C1 0.064(3) 0.078(3) 0.072(3) 0.012(3) 0.004(2) 0.016(2)
C2 0.061(3) 0.053(3) 0.102(3) 0.002(2) -0.006(3) 0.002(2)
C3 0.058(3) 0.100(4) 0.082(3) 0.024(3) 0.026(3) 0.011(3)
C4 0.066(3) 0.086(3) 0.048(2) -0.009(2) -0.001(2) 0.024(3)
C5 0.056(3) 0.082(3) 0.047(3) -0.001(2) 0.012(2) -0.003(2)
C6 0.065(3) 0.136(4) 0.069(3) -0.015(3) 0.008(3) 0.026(3)
C7 0.163(7) 0.538(19) 0.114(5) -0.116(9) -0.039(5) 0.207(10)
C8 0.203(9) 0.438(17) 0.318(14) -0.214(13) -0.129(9) 0.232(12)
C9 0.097(4) 0.122(5) 0.132(5) 0.013(4) 0.054(4) 0.001(3)
C10 0.171(7) 0.178(6) 0.186(7) -0.027(5) 0.107(6) 0.039(5)
C11 0.086(4) 0.119(5) 0.112(5) 0.019(4) 0.005(4) -0.034(4)
C12 0.071(4) 0.114(4) 0.091(4) -0.009(3) 0.018(3) -0.017(3)
C13 0.079(4) 0.075(3) 0.141(5) -0.014(3) 0.014(3) -0.011(3)
C14 0.069(3) 0.082(3) 0.076(3) 0.017(3) 0.005(2) -0.016(3)
C15 0.067(3) 0.083(3) 0.051(3) 0.007(2) 0.011(2) 0.002(2)
C16 0.068(3) 0.085(3) 0.045(3) 0.006(2) 0.006(2) -0.006(2)
C17 0.108(4) 0.195(6) 0.084(4) -0.027(4) 0.037(3) -0.074(4)
C18 0.139(5) 0.121(4) 0.087(4) -0.024(3) 0.023(3) -0.030(4)
C19 0.121(6) 0.218(8) 0.129(6) -0.015(6) 0.016(5) 0.003(5)
C20 0.188(8) 0.363(14) 0.105(5) 0.008(7) -0.029(5) 0.132(9)

loop_
_atom_type_symbol
_atom_type_description
_atom_type_scat_dispersion_real
_atom_type_scat_dispersion_imag
_atom_type_scat_source
C C 0.0033 0.0016 'International Tables Vol C Tables 4.2.6.8 and 6.1.1.4'
H H 0.0000 0.0000 'International Tables Vol C Tables 4.2.6.8 and 6.1.1.4'
N N 0.0061 0.0033 'International Tables Vol C Tables 4.2.6.8 and 6.1.1.4'
O O 0.0106 0.0060 'International Tables Vol C Tables 4.2.6.8 and 6.1.1.4'

loop_
_geom_angle_atom_site_label_1
_geom_angle_atom_site_label_2
_geom_angle_atom_site_label_3
_geom_angle
C1 O1 C2 113.0(3)
C1 O2 C3 113.6(3)
C1 O3 C9 112.6(4)
C11 O5 C12 111.7(4)
C11 O6 C13 113.7(4)
C19 O7 C11 117.0(6)
C5 N1 C4 122.7(3)
C5 N1 H1 118.6
C4 N1 H1 118.6
C15 N2 C14 122.1(4)
C15 N2 H2 119.0
C14 N2 H2 119.0
O3 C1 O2 108.1(4)
O3 C1 O1 111.1(4)
O2 C1 O1 113.8(4)
O3 C1 H1A 107.9
O2 C1 H1A 107.9
O1 C1 H1A 107.9
O1 C2 C4 108.8(4)
O1 C2 H2A 109.9
C4 C2 H2A 109.9
O1 C2 H2B 109.9
C4 C2 H2B 109.9
H2A C2 H2B 108.3
O2 C3 C4 110.4(4)
O2 C3 H3A 109.6
C4 C3 H3A 109.6
O2 C3 H3B 109.6
C4 C3 H3B 109.6
H3A C3 H3B 108.1
N1 C4 C3 111.7(4)
N1 C4 C2 111.2(4)
C3 C4 C2 108.4(3)
N1 C4 H4 108.5
C3 C4 H4 108.5
C2 C4 H4 108.5
O4 C5 N1 122.4(4)
O4 C5 C6 119.5(4)
N1 C5 C6 118.1(4)
C7 C6 C8 119.1(6)
C7 C6 C5 123.9(6)
C8 C6 C5 116.5(5)
C6 C7 H7A 120.0
C6 C7 H7B 120.0
H7A C7 H7B 120.0
C6 C8 H8A 109.5
C6 C8 H8B 109.5
H8A C8 H8B 109.5
C6 C8 H8C 109.5
H8A C8 H8C 109.5
H8B C8 H8C 109.5
O3 C9 C10 110.8(5)
O3 C9 H9A 109.5
C10 C9 H9A 109.5
O3 C9 H9B 109.5
C10 C9 H9B 109.5
H9A C9 H9B 108.1
C9 C10 H10A 109.5
C9 C10 H10B 109.5
H10A C10 H10B 109.5
C9 C10 H10C 109.5
H10A C10 H10C 109.5
H10B C10 H10C 109.5
O5 C11 O6 114.3(5)
O5 C11 O7 105.9(6)
O6 C11 O7 113.6(6)
O5 C11 H11 107.6
O6 C11 H11 107.6
O7 C11 H11 107.6
O5 C12 C14 109.3(4)
O5 C12 H12A 109.8
C14 C12 H12A 109.8
O5 C12 H12B 109.8
C14 C12 H12B 109.8
H12A C12 H12B 108.3
O6 C13 C14 108.5(4)
O6 C13 H13A 110.0
C14 C13 H13A 110.0
O6 C13 H13B 110.0
C14 C13 H13B 110.0
H13A C13 H13B 108.4
N2 C14 C12 110.3(4)
N2 C14 C13 111.0(4)
C12 C14 C13 108.0(4)
N2 C14 H14 109.2
C12 C14 H14 109.2
C13 C14 H14 109.2
O8 C15 N2 123.2(4)
O8 C15 C16 119.9(4)
N2 C15 C16 116.9(4)
C17 C16 C18 122.0(5)
C17 C16 C15 122.6(4)
C18 C16 C15 115.3(4)
C16 C17 H17A 120.0
C16 C17 H17B 120.0
H17A C17 H17B 120.0
C16 C18 H18A 109.5
C16 C18 H18B 109.5
H18A C18 H18B 109.5
C16 C18 H18C 109.5
H18A C18 H18C 109.5
H18B C18 H18C 109.5
O7 C19 C20 113.5(7)
O7 C19 H19A 108.9
C20 C19 H19A 108.9
O7 C19 H19B 108.9
C20 C19 H19B 108.9
H19A C19 H19B 107.7
C19 C20 H20A 109.5
C19 C20 H20B 109.5
H20A C20 H20B 109.5
C19 C20 H20C 109.5
H20A C20 H20C 109.5
H20B C20 H20C 109.5

loop_
_geom_bond_atom_site_label_1
_geom_bond_atom_site_label_2
_geom_bond_distance
O1 C1 1.394(5)
O1 C2 1.432(4)
O2 C1 1.387(5)
O2 C3 1.421(5)
O3 C1 1.379(5)
O3 C9 1.429(5)
O4 C5 1.218(4)
O5 C11 1.368(7)
O5 C12 1.446(5)
O6 C11 1.376(7)
O6 C13 1.439(5)
O7 C19 1.395(7)
O7 C11 1.404(6)
O8 C15 1.224(4)
N1 C5 1.332(5)
N1 C4 1.460(4)
N1 H1 0.8600
N2 C15 1.336(5)
N2 C14 1.460(5)
N2 H2 0.8600
C1 H1A 0.9800
C2 C4 1.497(6)
C2 H2A 0.9700
C2 H2B 0.9700
C3 C4 1.488(6)
C3 H3A 0.9700
C3 H3B 0.9700
C4 H4 0.9800
C5 C6 1.485(6)
C6 C7 1.284(9)
C6 C8 1.375(9)
C7 H7A 0.9300
C7 H7B 0.9300
C8 H8A 0.9600
C8 H8B 0.9600
C8 H8C 0.9600
C9 C10 1.449(7)
C9 H9A 0.9700
C9 H9B 0.9700
C10 H10A 0.9600
C10 H10B 0.9600
C10 H10C 0.9600
C11 H11 0.9800
C12 C14 1.512(6)
C12 H12A 0.9700
C12 H12B 0.9700
C13 C14 1.513(6)
C13 H13A 0.9700
C13 H13B 0.9700
C14 H14 0.9800
C15 C16 1.509(6)
C16 C17 1.311(6)
C16 C18 1.469(6)
C17 H17A 0.9300
C17 H17B 0.9300
C18 H18A 0.9600
C18 H18B 0.9600
C18 H18C 0.9600
C19 C20 1.423(9)
C19 H19A 0.9700
C19 H19B 0.9700
C20 H20A 0.9600
C20 H20B 0.9600
C20 H20C 0.9600

loop_
_geom_torsion_atom_site_label_1
_geom_torsion_atom_site_label_2
_geom_torsion_atom_site_label_3
_geom_torsion_atom_site_label_4
_geom_torsion
C9 O3 C1 O2 169.7(3)
C9 O3 C1 O1 -64.7(5)
C3 O2 C1 O3 71.6(4)
C3 O2 C1 O1 -52.3(5)
C2 O1 C1 O3 -68.3(5)
C2 O1 C1 O2 54.0(5)
C1 O1 C2 C4 -56.5(5)
C1 O2 C3 C4 53.8(5)
C5 N1 C4 C3 -115.3(4)
C5 N1 C4 C2 123.5(4)
O2 C3 C4 N1 -178.9(3)
O2 C3 C4 C2 -56.0(4)
O1 C2 C4 N1 -179.8(3)
O1 C2 C4 C3 57.0(4)
C4 N1 C5 O4 1.6(7)
C4 N1 C5 C6 -177.3(4)
O4 C5 C6 C7 150.7(8)
N1 C5 C6 C7 -30.4(10)
O4 C5 C6 C8 -20.5(10)
N1 C5 C6 C8 158.4(9)
C1 O3 C9 C10 -155.8(5)
C12 O5 C11 O6 -56.9(6)
C12 O5 C11 O7 69.0(6)
C13 O6 C11 O5 56.8(7)
C13 O6 C11 O7 -64.9(7)
C19 O7 C11 O5 167.0(5)
C19 O7 C11 O6 -66.7(6)
C11 O5 C12 C14 57.1(6)
C11 O6 C13 C14 -55.2(6)
C15 N2 C14 C12 -85.4(5)
C15 N2 C14 C13 154.8(4)
O5 C12 C14 N2 -178.1(3)
O5 C12 C14 C13 -56.6(5)
O6 C13 C14 N2 176.1(4)
O6 C13 C14 C12 55.0(5)
C14 N2 C15 O8 -2.6(7)
C14 N2 C15 C16 176.8(4)
O8 C15 C16 C17 -152.2(5)
N2 C15 C16 C17 28.4(7)
O8 C15 C16 C18 27.1(6)
N2 C15 C16 C18 -152.3(4)
C11 O7 C19 C20 -169.5(6)
